data_2219027
loop_
_publ_author_name
'Jiang, Zhengjing'
'Tang, Guodong'
'Lu, Lude'

_publ_section_title <i>catena</i>-Poly[[diiodidomercury(II)]-\m-nicotine-\k^2^<i>N</i>:<i>N</i>']
_journal_coeditor_code HG2420
_journal_issue 8
_journal_name_full 'Acta Crystallographica Section E'
_journal_page_first m1026
_journal_paper_doi 10.1107/S1600536808020904
_journal_volume 64
_journal_year 2008
_chemical_formula_iupac '[Hg I2 (C10 H14 N2)]'
_chemical_formula_moiety 'C10 H14 Hg I2 N2'
_chemical_formula_sum 'C10 H14 Hg I2 N2'
_chemical_formula_weight 616.62
_chemical_name_common
;
catena-Poly[[diiodidomercury(II)]-\m-nicotine-\k^2^N:N']
;
_chemical_name_systematic
;
catena-Poly[[diiodidomercury(II)]-\m-3-(1-methyl-2-pyrrolidinyl)pyridine-
\k^2^N:N']
;
_space_group_IT_number 19
_symmetry_cell_setting orthorhombic
_symmetry_space_group_name_Hall 'P 2ac 2ab'
_symmetry_space_group_name_H-M 'P 21 21 21'
_atom_sites_solution_hydrogens geom
_atom_sites_solution_primary direct
_atom_sites_solution_secondary difmap
_audit_creation_method SHELXL-97
_cell_angle_alpha 90.00
_cell_angle_beta 90.00
_cell_angle_gamma 90.00
_cell_formula_units_Z 4
_cell_length_a 7.7171(2)
_cell_length_b 11.1548(3)
_cell_length_c 15.9646(4)
_cell_measurement_reflns_used 2274
_cell_measurement_temperature 123(2)
_cell_measurement_theta_max 26.42
_cell_measurement_theta_min 2.13
_cell_volume 1374.28(6)
_computing_cell_refinement 'SAINT (Bruker, 2004)'
_computing_data_collection 'APEX2 (Bruker, 2004)'
_computing_data_reduction 'SAINT (Bruker, 2004)'
_computing_molecular_graphics 'SHELXL97 (Sheldrick, 2008)'
_computing_publication_material 'SHELXL97 (Sheldrick, 2008) and PLATON (Spek, 2003)'
_computing_structure_refinement 'SHELXL97 (Sheldrick, 2008)'
_computing_structure_solution 'SHELXS97 (Sheldrick, 2008)'
_diffrn_ambient_temperature 123(2)
_diffrn_measured_fraction_theta_full 0.994
_diffrn_measured_fraction_theta_max 0.994
_diffrn_measurement_device_type 'Bruker SMART APEX CCD'
_diffrn_measurement_method '\f and \w'
_diffrn_radiation_monochromator graphite
_diffrn_radiation_source 'fine-focus sealed tube'
_diffrn_radiation_type MoK\a
_diffrn_radiation_wavelength 0.71073
_diffrn_reflns_av_R_equivalents 0.0304
_diffrn_reflns_av_sigmaI/netI 0.0572
_diffrn_reflns_limit_h_max 6
_diffrn_reflns_limit_h_min -9
_diffrn_reflns_limit_k_max 11
_diffrn_reflns_limit_k_min -13
_diffrn_reflns_limit_l_max 15
_diffrn_reflns_limit_l_min -19
_diffrn_reflns_number 6248
_diffrn_reflns_theta_full 25.49
_diffrn_reflns_theta_max 25.49
_diffrn_reflns_theta_min 2.23
_exptl_absorpt_coefficient_mu 15.666
_exptl_absorpt_correction_T_max 0.15
_exptl_absorpt_correction_T_min 0.062
_exptl_absorpt_correction_type multi-scan
_exptl_absorpt_process_details '(SADABS; Bruker, 2000)'
_exptl_crystal_colour light-yellow
_exptl_crystal_density_diffrn 2.980
_exptl_crystal_density_method 'not measured'
_exptl_crystal_description block
_exptl_crystal_F_000 1096
_exptl_crystal_size_max 0.20
_exptl_crystal_size_mid 0.16
_exptl_crystal_size_min 0.12
_refine_diff_density_max 0.889
_refine_diff_density_min -1.308
_refine_ls_abs_structure_details 'Flack (1983), 852 Friedel pairs'
_refine_ls_abs_structure_Flack 0.033(5)
_refine_ls_extinction_method none
_refine_ls_goodness_of_fit_ref 0.915
_refine_ls_hydrogen_treatment constr
_refine_ls_matrix_type full
_refine_ls_number_parameters 137
_refine_ls_number_reflns 2344
_refine_ls_number_restraints 6
_refine_ls_restrained_S_all 0.914
_refine_ls_R_factor_all 0.0239
_refine_ls_R_factor_gt 0.0228
_refine_ls_shift/su_max 0.002
_refine_ls_shift/su_mean 0.000
_refine_ls_structure_factor_coef Fsqd
_refine_ls_weighting_details 'calc w=1/[\s^2^(Fo^2^)] where P=(Fo^2^+2Fc^2^)/3'
_refine_ls_weighting_scheme calc
_refine_ls_wR_factor_gt 0.0484
_refine_ls_wR_factor_ref 0.0490
_reflns_number_gt 2274
_reflns_number_total 2344
_reflns_threshold_expression I>2\s(I)
_cod_data_source_file hg2420.cif
_cod_data_source_block I
_cod_database_code 2219027
_cod_database_fobs_code 2219027

loop_
_symmetry_equiv_pos_as_xyz
'x, y, z'
'-x+1/2, -y, z+1/2'
'-x, y+1/2, -z+1/2'
'x+1/2, -y+1/2, -z'

loop_
_atom_site_type_symbol
_atom_site_label
_atom_site_fract_x
_atom_site_fract_y
_atom_site_fract_z
_atom_site_U_iso_or_equiv
_atom_site_adp_type
_atom_site_calc_flag
_atom_site_refinement_flags
_atom_site_occupancy
C C1 0.7832(10) 0.7760(5) 0.7209(4) 0.0132(17) Uani d . 1
H H1 0.8193 0.7899 0.7770 0.016 Uiso calc R 1
C C2 0.6807(9) 0.6765(5) 0.7059(5) 0.0103(16) Uani d U 1
C C3 0.6386(10) 0.6555(6) 0.6213(5) 0.0140(17) Uani d . 1
H H3 0.5718 0.5874 0.6060 0.017 Uiso calc R 1
C C4 0.6952(10) 0.7348(6) 0.5605(5) 0.0179(18) Uani d . 1
H H4 0.6661 0.7219 0.5034 0.022 Uiso calc R 1
C C5 0.7939(10) 0.8325(6) 0.5829(5) 0.0136(17) Uani d . 1
H H5 0.8333 0.8858 0.5406 0.016 Uiso calc R 1
C C6 0.6217(10) 0.5906(6) 0.7722(4) 0.0119(17) Uani d . 1
H H6 0.5072 0.5572 0.7543 0.014 Uiso calc R 1
C C7 0.6751(11) 0.4290(6) 0.8612(5) 0.0188(19) Uani d . 1
H H7A 0.7662 0.3799 0.8882 0.023 Uiso calc R 1
H H7B 0.5756 0.3766 0.8474 0.023 Uiso calc R 1
C C8 0.6183(11) 0.5305(6) 0.9193(4) 0.0185(19) Uani d . 1
H H8A 0.7063 0.5453 0.9633 0.022 Uiso calc R 1
H H8B 0.5063 0.5115 0.9465 0.022 Uiso calc R 1
C C9 0.6006(10) 0.6397(6) 0.8611(4) 0.0140(17) Uani d . 1
H H9A 0.4857 0.6778 0.8681 0.017 Uiso calc R 1
H H9B 0.6915 0.6998 0.8735 0.017 Uiso calc R 1
C C10 0.7411(11) 0.4025(6) 0.7151(5) 0.023(2) Uani d . 1
H H10A 0.7971 0.3277 0.7324 0.034 Uiso calc R 1
H H10B 0.8038 0.4368 0.6674 0.034 Uiso calc R 1
H H10C 0.6210 0.3861 0.6988 0.034 Uiso calc R 1
Hg Hg1 0.95797(4) 1.05075(2) 0.698176(18) 0.01298(8) Uani d . 1
I I1 0.84450(6) 1.06434(4) 0.85667(3) 0.01766(13) Uani d . 1
I I2 0.91255(7) 1.16336(4) 0.55341(3) 0.02021(14) Uani d . 1
N N1 0.8355(8) 0.8542(4) 0.6627(4) 0.0104(14) Uani d . 1
N N2 0.7431(9) 0.4874(4) 0.7847(3) 0.0126(15) Uani d . 1

loop_
_atom_site_aniso_label
_atom_site_aniso_U_11
_atom_site_aniso_U_22
_atom_site_aniso_U_33
_atom_site_aniso_U_12
_atom_site_aniso_U_13
_atom_site_aniso_U_23
C1 0.016(4) 0.017(3) 0.007(4) -0.001(3) -0.002(3) 0.008(3)
C2 0.010(2) 0.011(2) 0.010(2) 0.0016(17) 0.0016(17) -0.0009(17)
C3 0.011(4) 0.016(3) 0.016(5) 0.001(3) -0.005(3) -0.001(3)
C4 0.019(5) 0.022(4) 0.012(5) 0.005(4) -0.007(4) 0.000(4)
C5 0.014(4) 0.022(4) 0.005(4) 0.007(4) -0.001(3) 0.002(3)
C6 0.010(4) 0.014(3) 0.012(4) 0.001(3) -0.001(3) 0.002(3)
C7 0.028(5) 0.018(4) 0.011(4) 0.001(4) 0.008(4) 0.003(3)
C8 0.024(5) 0.021(4) 0.011(4) -0.003(4) 0.006(4) -0.001(3)
C9 0.020(4) 0.016(3) 0.007(4) 0.004(3) 0.005(3) -0.001(3)
C10 0.023(5) 0.017(4) 0.029(6) -0.001(4) 0.002(4) -0.006(4)
Hg1 0.01563(16) 0.01506(14) 0.00825(16) -0.00253(13) -0.00074(12) 0.00158(13)
I1 0.0168(3) 0.0258(3) 0.0105(3) -0.0004(2) 0.0026(2) -0.0031(2)
I2 0.0254(3) 0.0222(3) 0.0131(3) -0.0003(2) -0.0033(2) 0.0079(2)
N1 0.015(3) 0.010(3) 0.006(3) -0.003(3) 0.002(3) 0.002(3)
N2 0.021(4) 0.007(3) 0.009(4) -0.005(3) 0.002(3) 0.003(3)

loop_
_atom_type_symbol
_atom_type_description
_atom_type_scat_dispersion_real
_atom_type_scat_dispersion_imag
_atom_type_scat_source
C C 0.0033 0.0016 'International Tables Vol C Tables 4.2.6.8 and 6.1.1.4'
H H 0.0000 0.0000 'International Tables Vol C Tables 4.2.6.8 and 6.1.1.4'
N N 0.0061 0.0033 'International Tables Vol C Tables 4.2.6.8 and 6.1.1.4'
I I -0.4742 1.8119 'International Tables Vol C Tables 4.2.6.8 and 6.1.1.4'
Hg Hg -2.3894 9.2266 'International Tables Vol C Tables 4.2.6.8 and 6.1.1.4'

loop_
_geom_angle_atom_site_label_1
_geom_angle_atom_site_label_2
_geom_angle_atom_site_label_3
_geom_angle_site_symmetry_1
_geom_angle_site_symmetry_3
_geom_angle
N1 C1 C2 . . 125.1(7)
N1 C1 H1 . . 117.4
C2 C1 H1 . . 117.4
C1 C2 C3 . . 115.5(6)
C1 C2 C6 . . 124.3(7)
C3 C2 C6 . . 120.1(6)
C4 C3 C2 . . 119.5(6)
C4 C3 H3 . . 120.2
C2 C3 H3 . . 120.2
C5 C4 C3 . . 119.9(7)
C5 C4 H4 . . 120.0
C3 C4 H4 . . 120.0
N1 C5 C4 . . 121.6(7)
N1 C5 H5 . . 119.2
C4 C5 H5 . . 119.2
N2 C6 C2 . . 113.2(6)
N2 C6 C9 . . 102.6(5)
C2 C6 C9 . . 117.3(6)
N2 C6 H6 . . 107.7
C2 C6 H6 . . 107.7
C9 C6 H6 . . 107.7
N2 C7 C8 . . 106.1(5)
N2 C7 H7A . . 110.5
C8 C7 H7A . . 110.5
N2 C7 H7B . . 110.5
C8 C7 H7B . . 110.5
H7A C7 H7B . . 108.7
C7 C8 C9 . . 104.2(6)
C7 C8 H8A . . 110.9
C9 C8 H8A . . 110.9
C7 C8 H8B . . 110.9
C9 C8 H8B . . 110.9
H8A C8 H8B . . 108.9
C6 C9 C8 . . 105.5(5)
C6 C9 H9A . . 110.6
C8 C9 H9A . . 110.6
C6 C9 H9B . . 110.6
C8 C9 H9B . . 110.6
H9A C9 H9B . . 108.8
N2 C10 H10A . . 109.5
N2 C10 H10B . . 109.5
H10A C10 H10B . . 109.5
N2 C10 H10C . . 109.5
H10A C10 H10C . . 109.5
H10B C10 H10C . . 109.5
N2 Hg1 N1 3_756 . 97.59(19)
N2 Hg1 I2 3_756 . 111.18(13)
N1 Hg1 I2 . . 99.85(13)
N2 Hg1 I1 3_756 . 102.73(13)
N1 Hg1 I1 . . 98.19(13)
I2 Hg1 I1 . . 138.749(19)
C1 N1 C5 . . 118.2(6)
C1 N1 Hg1 . . 122.6(4)
C5 N1 Hg1 . . 118.3(4)
C10 N2 C7 . . 109.8(5)
C10 N2 C6 . . 113.0(6)
C7 N2 C6 . . 103.1(5)
C10 N2 Hg1 . 3_746 106.5(5)
C7 N2 Hg1 . 3_746 111.8(5)
C6 N2 Hg1 . 3_746 112.7(4)

loop_
_geom_bond_atom_site_label_1
_geom_bond_atom_site_label_2
_geom_bond_site_symmetry_2
_geom_bond_distance
C1 N1 . 1.336(8)
C1 C2 . 1.384(9)
C1 H1 . 0.9500
C2 C3 . 1.409(9)
C2 C6 . 1.499(9)
C3 C4 . 1.384(9)
C3 H3 . 0.9500
C4 C5 . 1.376(9)
C4 H4 . 0.9500
C5 N1 . 1.336(9)
C5 H5 . 0.9500
C6 N2 . 1.498(8)
C6 C9 . 1.530(9)
C6 H6 . 1.0000
C7 N2 . 1.481(9)
C7 C8 . 1.528(9)
C7 H7A . 0.9900
C7 H7B . 0.9900
C8 C9 . 1.538(9)
C8 H8A . 0.9900
C8 H8B . 0.9900
C9 H9A . 0.9900
C9 H9B . 0.9900
C10 N2 . 1.460(8)
C10 H10A . 0.9800
C10 H10B . 0.9800
C10 H10C . 0.9800
Hg1 N2 3_756 2.428(7)
Hg1 N1 . 2.454(5)
Hg1 I2 . 2.6536(5)
Hg1 I1 . 2.6819(6)
N2 Hg1 3_746 2.428(7)
